data_4119148
loop_
_publ_author_name
'Jonathan C. Barnes'
'Michal Jur\'i\<cek'
'Nathan L. Strutt'
'Marco Frasconi'
'Srinivasan Sampath'
'Marc A. Giesener'
'Psaras L. McGrier'
'Carson J. Bruns'
'Charlotte L. Stern'
'Amy A. Sarjeant'
'J. Fraser Stoddart'

_publ_contact_author_name
;
;
_publ_section_title
;
 ExBox: A Polycyclic Aromatic Hydrocarbon Scavenger
;
_journal_name_full 'Journal of the American Chemical Society'
_journal_page_first 183
_journal_page_last 192
_journal_paper_doi 10.1021/ja307360n
_journal_volume 135
_journal_year 2013
_chemical_formula_moiety 'C48 H40 N4, C24 H12, 4(F6 P), 7(C2 H3 N)'
_chemical_formula_sum 'C86 H73 F24 N11 P4'
_chemical_formula_weight 1840.43
_chemical_name_systematic
;
 ? 
;
_space_group_crystal_system triclinic
_space_group_IT_number 2
_space_group_name_Hall '-P 1'
_space_group_name_H-M_alt 'P -1'
_symmetry_space_group_name_Hall '-P 1'
_symmetry_space_group_name_H-M 'P -1'
_atom_sites_solution_hydrogens geom
_atom_sites_solution_primary direct
_atom_sites_solution_secondary difmap
_audit_creation_date 2012-04-16
_audit_creation_method
;
  Olex2 1.1
  (compiled Nov  1 2011 20:42:30, GUI svn.r3906)
;
_cell_angle_alpha 102.508(3)
_cell_angle_beta 93.376(3)
_cell_angle_gamma 109.336(3)
_cell_formula_units_Z 1
_cell_length_a 10.5729(6)
_cell_length_b 14.3172(7)
_cell_length_c 14.7328(8)
_cell_measurement_reflns_used 3994
_cell_measurement_temperature 100(2)
_cell_measurement_theta_max 29.88
_cell_measurement_theta_min 2.60
_cell_volume 2033.7(2)
_computing_cell_refinement 'SAINT V7.23A (Bruker, 2005)'
_computing_data_collection 'APEX2 V2.1-4 (Bruker, 2007)'
_computing_data_reduction 'Bruker SAINT'
_computing_molecular_graphics
;
O. V. Dolomanov, L. J. Bourhis, R. J. Gildea, J. A. K. Howard and H. Puschmann,
OLEX2: a complete structure solution, refinement and analysis program.
J. Appl. Cryst. (2009). 42, 339-341.
;
_computing_publication_material
;
O. V. Dolomanov, L. J. Bourhis, R. J. Gildea, J. A. K. Howard and H. Puschmann,
OLEX2: a complete structure solution, refinement and analysis program.
J. Appl. Cryst. (2009). 42, 339-341.
;
_computing_structure_refinement
;
XL, G.M. Sheldrick, Acta Cryst.
(2008). A64, 112-122
;
_computing_structure_solution 'SHELXS-97 (Sheldrick, 2008)'
_diffrn_ambient_temperature 99.97
_diffrn_detector_area_resol_mean 8
_diffrn_measured_fraction_theta_full 0.990
_diffrn_measured_fraction_theta_max 0.990
_diffrn_measurement_device_type 'Bruker Kappa APEX CCD area detector'
_diffrn_measurement_method '\w and \f scans'
_diffrn_radiation_monochromator 'Quazar optics'
_diffrn_radiation_type 'MO K\a'
_diffrn_radiation_wavelength 0.71073
_diffrn_reflns_av_R_equivalents 0.0662
_diffrn_reflns_av_unetI/netI 0.1011
_diffrn_reflns_limit_h_max 7
_diffrn_reflns_limit_h_min -14
_diffrn_reflns_limit_k_max 20
_diffrn_reflns_limit_k_min -20
_diffrn_reflns_limit_l_max 20
_diffrn_reflns_limit_l_min -20
_diffrn_reflns_number 23957
_diffrn_reflns_theta_full 30.17
_diffrn_reflns_theta_max 30.17
_diffrn_reflns_theta_min 1.83
_diffrn_source microsource
_diffrn_source_current 30.0
_diffrn_source_power 1.5
_diffrn_source_voltage 50.0
_exptl_absorpt_coefficient_mu 0.203
_exptl_absorpt_correction_T_max 0.9840
_exptl_absorpt_correction_T_min 0.9503
_exptl_absorpt_correction_type numerical
_exptl_absorpt_process_details face-indexed
_exptl_crystal_colour orange
_exptl_crystal_colour_primary orange
_exptl_crystal_density_diffrn 1.503
_exptl_crystal_description block
_exptl_crystal_F_000 942
_exptl_crystal_size_max 0.455
_exptl_crystal_size_mid 0.303
_exptl_crystal_size_min 0.09
_refine_diff_density_max 0.458
_refine_diff_density_min -0.415
_refine_diff_density_rms 0.060
_refine_ls_extinction_method none
_refine_ls_goodness_of_fit_ref 0.837
_refine_ls_hydrogen_treatment constr
_refine_ls_matrix_type full
_refine_ls_number_parameters 602
_refine_ls_number_reflns 11913
_refine_ls_number_restraints 33
_refine_ls_restrained_S_all 0.836
_refine_ls_R_factor_all 0.0862
_refine_ls_R_factor_gt 0.0459
_refine_ls_shift/su_max 0.002
_refine_ls_shift/su_mean 0.000
_refine_ls_structure_factor_coef Fsqd
_refine_ls_weighting_details 'calc w=1/[\s^2^(Fo^2^)+(0.0265P)^2^+0.0000P] where P=(Fo^2^+2Fc^2^)/3'
_refine_ls_weighting_scheme calc
_refine_ls_wR_factor_gt 0.0832
_refine_ls_wR_factor_ref 0.0938
_reflns_number_gt 6987
_reflns_number_total 11913
_reflns_threshold_expression >2sigma(I)
_cod_data_source_file ja307360n_si_013.cif
_cod_data_source_block n1795
_cod_original_cell_volume 2033.67(19)
_cod_database_code 4119148

loop_
_space_group_symop_id
_space_group_symop_operation_xyz
1 'x, y, z'
2 '-x, -y, -z'

loop_
_atom_site_label
_atom_site_type_symbol
_atom_site_fract_x
_atom_site_fract_y
_atom_site_fract_z
_atom_site_U_iso_or_equiv
_atom_site_adp_type
_atom_site_occupancy
_atom_site_symmetry_multiplicity
_atom_site_calc_flag
_atom_site_refinement_flags
_atom_site_disorder_assembly
_atom_site_disorder_group
N1 N -0.02623(14) 0.28343(11) 0.72034(10) 0.0181(3) Uani 1 1 d . . .
N2 N 0.51918(14) 0.83627(11) 1.40864(10) 0.0182(3) Uani 1 1 d . . .
C1 C 0.37403(17) 0.10005(13) 0.51067(12) 0.0206(4) Uani 1 1 d . . .
H1A H 0.3604 0.0268 0.5030 0.025 Uiso 1 1 calc R . .
H1B H 0.4009 0.1190 0.4520 0.025 Uiso 1 1 calc R . .
C2 C 0.24524(17) 0.11900(13) 0.53085(12) 0.0179(4) Uani 1 1 d . . .
C3 C 0.15793(18) 0.06320(13) 0.58308(12) 0.0199(4) Uani 1 1 d . . .
H3 H 0.1729 0.0066 0.5992 0.024 Uiso 1 1 calc R . .
C4 C 0.04965(17) 0.09001(13) 0.61149(12) 0.0201(4) Uani 1 1 d . . .
H4 H -0.0094 0.0516 0.6471 0.024 Uiso 1 1 calc R . .
C5 C 0.02660(17) 0.17251(13) 0.58845(12) 0.0183(4) Uani 1 1 d . . .
C6 C 0.11138(17) 0.22612(13) 0.53381(12) 0.0200(4) Uani 1 1 d . . .
H6 H 0.0951 0.2817 0.5164 0.024 Uiso 1 1 calc R . .
C7 C 0.21924(18) 0.19902(13) 0.50468(12) 0.0201(4) Uani 1 1 d . . .
H7 H 0.2757 0.2354 0.4666 0.024 Uiso 1 1 calc R . .
C8 C -0.08212(17) 0.20909(14) 0.62719(13) 0.0218(4) Uani 1 1 d . . .
H8A H -0.1151 0.2422 0.5833 0.026 Uiso 1 1 calc R . .
H8B H -0.1595 0.1502 0.6341 0.026 Uiso 1 1 calc R . .
C9 C -0.00816(18) 0.24968(14) 0.79686(13) 0.0216(4) Uani 1 1 d . . .
H9 H -0.0362 0.1782 0.7915 0.026 Uiso 1 1 calc R . .
C10 C 0.04956(18) 0.31609(13) 0.88153(13) 0.0211(4) Uani 1 1 d . . .
H10 H 0.0607 0.2903 0.9345 0.025 Uiso 1 1 calc R . .
C11 C 0.09300(16) 0.42204(13) 0.89192(12) 0.0166(4) Uani 1 1 d . . .
C12 C 0.07178(17) 0.45336(13) 0.81072(13) 0.0210(4) Uani 1 1 d . . .
H12 H 0.0990 0.5243 0.8138 0.025 Uiso 1 1 calc R . .
C13 C 0.01290(18) 0.38433(13) 0.72743(13) 0.0220(4) Uani 1 1 d . . .
H13 H -0.0008 0.4078 0.6734 0.026 Uiso 1 1 calc R . .
C14 C 0.15698(16) 0.49501(13) 0.98259(12) 0.0167(4) Uani 1 1 d . . .
C15 C 0.18726(17) 0.46169(13) 1.06059(13) 0.0204(4) Uani 1 1 d . . .
H15 H 0.1646 0.3905 1.0550 0.024 Uiso 1 1 calc R . .
C16 C 0.24895(17) 0.52936(13) 1.14499(13) 0.0204(4) Uani 1 1 d . . .
H16 H 0.2686 0.5042 1.1967 0.025 Uiso 1 1 calc R . .
C17 C 0.28359(16) 0.63457(13) 1.15648(12) 0.0160(3) Uani 1 1 d . . .
C18 C 0.25215(17) 0.66792(13) 1.07855(13) 0.0201(4) Uani 1 1 d . . .
H18 H 0.2740 0.7390 1.0842 0.024 Uiso 1 1 calc R . .
C19 C 0.19054(17) 0.60010(13) 0.99420(13) 0.0205(4) Uani 1 1 d . . .
H19 H 0.1702 0.6251 0.9426 0.025 Uiso 1 1 calc R . .
C20 C 0.35624(16) 0.70646(13) 1.24566(12) 0.0166(4) Uani 1 1 d . . .
C21 C 0.36227(17) 0.67485(13) 1.32885(12) 0.0194(4) Uani 1 1 d . . .
H21 H 0.3081 0.6075 1.3303 0.023 Uiso 1 1 calc R . .
C22 C 0.44530(17) 0.73993(13) 1.40780(13) 0.0197(4) Uani 1 1 d . . .
H22 H 0.4508 0.7165 1.4630 0.024 Uiso 1 1 calc R . .
C23 C 0.50897(17) 0.87166(13) 1.33201(13) 0.0205(4) Uani 1 1 d . . .
H23 H 0.5579 0.9412 1.3344 0.025 Uiso 1 1 calc R . .
C24 C 0.42948(17) 0.80901(13) 1.25131(13) 0.0192(4) Uani 1 1 d . . .
H24 H 0.4236 0.8354 1.1980 0.023 Uiso 1 1 calc R . .
C25 C 0.46145(16) 0.50112(12) 0.90652(12) 0.0148(3) Uani 1 1 d . . .
C26 C 0.52763(16) 0.59426(12) 0.97463(12) 0.0150(3) Uani 1 1 d . . .
C27 C 0.55621(17) 0.68806(13) 0.94948(12) 0.0179(4) Uani 1 1 d . . .
C28 C 0.51821(18) 0.68598(14) 0.85522(13) 0.0228(4) Uani 1 1 d . . .
H28 H 0.5375 0.7487 0.8374 0.027 Uiso 1 1 calc R . .
C29 C 0.45488(18) 0.59664(14) 0.78955(13) 0.0226(4) Uani 1 1 d . . .
H29 H 0.4305 0.5979 0.7268 0.027 Uiso 1 1 calc R . .
C30 C 0.42438(17) 0.50117(13) 0.81304(12) 0.0171(4) Uani 1 1 d . . .
C31 C 0.35856(17) 0.40694(13) 0.74585(12) 0.0191(4) Uani 1 1 d . . .
H31 H 0.3336 0.4068 0.6828 0.023 Uiso 1 1 calc R . .
C32 C 0.33057(17) 0.31657(13) 0.77017(12) 0.0185(4) Uani 1 1 d . . .
H32 H 0.2859 0.2543 0.7239 0.022 Uiso 1 1 calc R . .
C33 C 0.36693(16) 0.31386(13) 0.86343(12) 0.0167(4) Uani 1 1 d . . .
C34 C 0.43333(16) 0.40608(12) 0.93142(12) 0.0145(3) Uani 1 1 d . . .
C35 C 0.34005(17) 0.22049(13) 0.89040(13) 0.0212(4) Uani 1 1 d . . .
H35 H 0.2956 0.1574 0.8451 0.025 Uiso 1 1 calc R . .
C36 C 0.37721(18) 0.22026(13) 0.98036(13) 0.0230(4) Uani 1 1 d . . .
H36 H 0.3579 0.1567 0.9965 0.028 Uiso 1 1 calc R . .
P1 P 0.70241(5) 0.97583(4) 0.78458(3) 0.01924(10) Uani 1 1 d . . .
F1 F 0.69745(12) 0.93062(8) 0.87432(8) 0.0344(3) Uani 1 1 d . . .
F2 F 0.70776(11) 1.02277(8) 0.69518(7) 0.0303(3) Uani 1 1 d . . .
F3 F 0.65291(11) 0.86331(7) 0.71720(8) 0.0302(3) Uani 1 1 d . . .
F4 F 0.85661(10) 0.98480(8) 0.78258(8) 0.0335(3) Uani 1 1 d . . .
F5 F 0.75128(10) 1.08936(7) 0.85193(7) 0.0267(2) Uani 1 1 d . . .
F6 F 0.54879(10) 0.96892(8) 0.78602(8) 0.0338(3) Uani 1 1 d . . .
P2 P 0.5000 0.5000 0.5000 0.02308(16) Uani 1 2 d S . .
F7 F 0.49100(12) 0.60780(8) 0.55307(8) 0.0353(3) Uani 1 1 d . . .
F8 F 0.43051(11) 0.50786(8) 0.40417(8) 0.0321(3) Uani 1 1 d . . .
F9 F 0.64497(11) 0.55808(9) 0.47516(8) 0.0367(3) Uani 1 1 d . . .
P3 P 1.0000 0.5000 0.5000 0.02672(17) Uani 1 2 d S . .
F10 F 0.88775(11) 0.49454(9) 0.42031(9) 0.0382(3) Uani 1 1 d . A .
F11 F 0.9800(9) 0.5961(9) 0.5637(5) 0.057(2) Uani 0.55(3) 1 d PU A 1
F12 F 0.8834(7) 0.4251(7) 0.5413(6) 0.050(2) Uani 0.55(3) 1 d PU A 1
F11A F 0.8936(13) 0.482(2) 0.5712(10) 0.078(5) Uani 0.45(3) 1 d PU A 2
F12A F 1.0316(16) 0.6178(4) 0.5304(13) 0.078(5) Uani 0.45(3) 1 d PU A 2
N3 N 0.68605(16) 0.13226(12) 0.43931(12) 0.0296(4) Uani 1 1 d . . .
C37 C 0.69108(18) 0.18697(14) 0.39313(14) 0.0234(4) Uani 1 1 d . . .
C38 C 0.6944(2) 0.25791(15) 0.33551(15) 0.0308(5) Uani 1 1 d . . .
H38A H 0.6927 0.3220 0.3749 0.046 Uiso 1 1 calc R . .
H38B H 0.6153 0.2280 0.2865 0.046 Uiso 1 1 calc R . .
H38C H 0.7773 0.2716 0.3062 0.046 Uiso 1 1 calc R . .
N4 N 1.0329(2) 0.68255(18) 0.8134(2) 0.0832(9) Uani 1 1 d . . .
C39 C 0.9546(2) 0.70053(18) 0.77317(18) 0.0444(6) Uani 1 1 d . . .
C40 C 0.8538(3) 0.7222(2) 0.71961(19) 0.0577(7) Uani 1 1 d . . .
H40A H 0.7830 0.7289 0.7579 0.087 Uiso 1 1 calc R . .
H40B H 0.8136 0.6663 0.6630 0.087 Uiso 1 1 calc R . .
H40C H 0.8964 0.7863 0.7016 0.087 Uiso 1 1 calc R . .
N5 N 0.2186(2) 0.95910(15) 0.79257(17) 0.0576(6) Uani 1 1 d . . .
C41 C 0.2604(2) 0.92927(17) 0.84839(18) 0.0419(6) Uani 1 1 d . . .
C42 C 0.3140(3) 0.8908(2) 0.91906(17) 0.0535(7) Uani 1 1 d . . .
H42A H 0.3103 0.9299 0.9816 0.080 Uiso 1 1 calc R . .
H42B H 0.4081 0.8979 0.9122 0.080 Uiso 1 1 calc R . .
H42C H 0.2598 0.8185 0.9112 0.080 Uiso 1 1 calc R . .
N6 N 0.9560(4) 0.8359(3) 0.9747(3) 0.0473(10) Uani 0.50 1 d PU B -1
C43 C 0.9782(11) 0.9211(5) 0.9882(7) 0.0378(15) Uani 0.50 1 d PU B -1
C44 C 1.0095(7) 1.0307(4) 1.0031(6) 0.047(2) Uani 0.50 1 d PU B -1
H44A H 1.0515 1.0533 0.9504 0.070 Uiso 0.50 1 calc PR B -1
H44B H 1.0722 1.0668 1.0616 0.070 Uiso 0.50 1 calc PR B -1
H44C H 0.9259 1.0458 1.0075 0.070 Uiso 0.50 1 calc PR B -1

loop_
_atom_site_aniso_label
_atom_site_aniso_U_11
_atom_site_aniso_U_22
_atom_site_aniso_U_33
_atom_site_aniso_U_23
_atom_site_aniso_U_13
_atom_site_aniso_U_12
N1 0.0150(7) 0.0191(8) 0.0169(8) 0.0008(6) 0.0015(6) 0.0041(6)
N2 0.0199(8) 0.0189(7) 0.0160(8) 0.0003(6) 0.0000(6) 0.0101(6)
C1 0.0239(10) 0.0197(9) 0.0146(9) -0.0014(7) -0.0025(7) 0.0076(8)
C2 0.0198(9) 0.0177(9) 0.0130(9) -0.0008(7) -0.0021(7) 0.0060(7)
C3 0.0237(9) 0.0143(8) 0.0168(10) -0.0001(7) -0.0036(7) 0.0041(8)
C4 0.0208(9) 0.0166(9) 0.0151(9) 0.0005(7) -0.0011(7) -0.0004(7)
C5 0.0169(9) 0.0192(9) 0.0134(9) -0.0009(7) -0.0029(7) 0.0033(7)
C6 0.0239(9) 0.0200(9) 0.0168(9) 0.0050(8) -0.0009(7) 0.0091(8)
C7 0.0226(9) 0.0216(9) 0.0148(9) 0.0051(8) 0.0015(7) 0.0060(8)
C8 0.0176(9) 0.0244(10) 0.0174(10) 0.0006(8) -0.0016(7) 0.0032(8)
C9 0.0233(10) 0.0188(9) 0.0205(10) 0.0043(8) 0.0041(8) 0.0047(8)
C10 0.0244(10) 0.0198(9) 0.0174(10) 0.0040(8) 0.0029(8) 0.0060(8)
C11 0.0118(8) 0.0180(9) 0.0198(10) 0.0034(7) 0.0059(7) 0.0053(7)
C12 0.0223(9) 0.0179(9) 0.0228(10) 0.0051(8) 0.0013(8) 0.0073(8)
C13 0.0241(10) 0.0218(9) 0.0199(10) 0.0048(8) 0.0009(8) 0.0086(8)
C14 0.0126(8) 0.0189(9) 0.0183(9) 0.0032(7) 0.0038(7) 0.0057(7)
C15 0.0213(9) 0.0156(9) 0.0228(10) 0.0025(8) 0.0000(8) 0.0067(8)
C16 0.0227(9) 0.0202(9) 0.0182(10) 0.0043(8) 0.0003(7) 0.0080(8)
C17 0.0116(8) 0.0181(8) 0.0185(9) 0.0023(7) 0.0027(7) 0.0067(7)
C18 0.0216(9) 0.0156(8) 0.0226(10) 0.0037(8) 0.0027(8) 0.0067(8)
C19 0.0226(9) 0.0201(9) 0.0185(10) 0.0040(8) 0.0020(8) 0.0078(8)
C20 0.0147(8) 0.0179(8) 0.0187(9) 0.0023(7) 0.0016(7) 0.0093(7)
C21 0.0197(9) 0.0178(9) 0.0200(10) 0.0022(8) 0.0041(7) 0.0071(8)
C22 0.0224(9) 0.0212(9) 0.0168(10) 0.0036(8) 0.0035(7) 0.0100(8)
C23 0.0225(9) 0.0179(9) 0.0221(10) 0.0039(8) 0.0010(8) 0.0097(8)
C24 0.0218(9) 0.0184(9) 0.0190(10) 0.0034(8) 0.0008(7) 0.0106(8)
C25 0.0120(8) 0.0171(8) 0.0164(9) 0.0049(7) 0.0041(7) 0.0059(7)
C26 0.0134(8) 0.0159(8) 0.0165(9) 0.0041(7) 0.0033(7) 0.0059(7)
C27 0.0175(9) 0.0153(8) 0.0203(10) 0.0051(8) 0.0035(7) 0.0047(7)
C28 0.0284(10) 0.0196(9) 0.0221(10) 0.0101(8) 0.0048(8) 0.0075(8)
C29 0.0271(10) 0.0255(10) 0.0183(10) 0.0093(8) 0.0031(8) 0.0107(9)
C30 0.0165(8) 0.0205(9) 0.0145(9) 0.0034(7) 0.0028(7) 0.0074(7)
C31 0.0177(9) 0.0255(10) 0.0143(9) 0.0035(8) 0.0023(7) 0.0088(8)
C32 0.0165(9) 0.0194(9) 0.0151(9) -0.0013(7) 0.0006(7) 0.0044(7)
C33 0.0141(8) 0.0167(8) 0.0182(9) 0.0016(7) 0.0033(7) 0.0055(7)
C34 0.0125(8) 0.0166(8) 0.0148(9) 0.0029(7) 0.0029(7) 0.0061(7)
C35 0.0208(9) 0.0144(8) 0.0247(11) 0.0017(8) 0.0035(8) 0.0033(7)
C36 0.0257(10) 0.0164(9) 0.0254(11) 0.0061(8) 0.0043(8) 0.0048(8)
P1 0.0220(2) 0.0166(2) 0.0180(3) 0.00459(19) 0.00167(19) 0.0055(2)
F1 0.0505(8) 0.0255(6) 0.0232(7) 0.0127(5) -0.0002(5) 0.0052(6)
F2 0.0427(7) 0.0285(6) 0.0205(6) 0.0111(5) 0.0017(5) 0.0108(5)
F3 0.0397(7) 0.0177(5) 0.0276(7) -0.0003(5) 0.0004(5) 0.0074(5)
F4 0.0229(6) 0.0342(6) 0.0443(8) 0.0080(6) 0.0038(5) 0.0127(5)
F5 0.0328(6) 0.0170(5) 0.0247(6) 0.0007(5) 0.0028(5) 0.0046(5)
F6 0.0207(6) 0.0348(7) 0.0432(8) 0.0061(6) 0.0060(5) 0.0083(5)
P2 0.0296(4) 0.0231(4) 0.0220(4) 0.0099(3) 0.0101(3) 0.0124(3)
F7 0.0585(8) 0.0280(6) 0.0293(7) 0.0094(5) 0.0147(6) 0.0249(6)
F8 0.0428(7) 0.0366(7) 0.0245(7) 0.0135(6) 0.0057(5) 0.0201(6)
F9 0.0317(7) 0.0425(7) 0.0395(8) 0.0196(6) 0.0150(6) 0.0101(6)
P3 0.0252(4) 0.0254(4) 0.0338(5) 0.0142(3) 0.0043(3) 0.0100(3)
F10 0.0309(7) 0.0410(7) 0.0458(8) 0.0225(6) -0.0029(6) 0.0107(6)
F11 0.060(3) 0.052(5) 0.057(3) -0.014(2) -0.005(2) 0.038(3)
F12 0.028(2) 0.068(4) 0.056(3) 0.046(3) 0.0017(18) 0.000(2)
F11A 0.049(4) 0.155(14) 0.081(5) 0.080(7) 0.039(4) 0.063(7)
F12A 0.075(7) 0.030(2) 0.117(9) 0.015(3) -0.046(6) 0.017(3)
N3 0.0347(10) 0.0253(9) 0.0280(10) 0.0038(8) 0.0017(8) 0.0121(8)
C37 0.0196(9) 0.0215(9) 0.0249(11) -0.0014(8) 0.0004(8) 0.0070(8)
C38 0.0315(11) 0.0274(11) 0.0326(12) 0.0108(10) 0.0008(9) 0.0078(9)
N4 0.0527(15) 0.0727(17) 0.121(2) 0.0719(18) -0.0220(14) -0.0060(12)
C39 0.0406(14) 0.0404(14) 0.0527(17) 0.0254(13) 0.0029(12) 0.0068(11)
C40 0.0598(17) 0.0740(19) 0.0573(18) 0.0223(16) 0.0041(14) 0.0436(16)
N5 0.0774(17) 0.0365(12) 0.0612(16) 0.0105(12) 0.0175(13) 0.0227(12)
C41 0.0527(15) 0.0279(12) 0.0399(15) 0.0012(11) 0.0157(12) 0.0107(11)
C42 0.0683(18) 0.0581(17) 0.0324(15) 0.0071(13) 0.0115(13) 0.0220(15)
N6 0.053(3) 0.055(3) 0.046(3) 0.029(2) 0.016(2) 0.023(2)
C43 0.036(3) 0.048(4) 0.038(3) 0.026(4) 0.010(3) 0.016(5)
C44 0.030(4) 0.051(6) 0.060(4) 0.030(8) -0.009(3) 0.008(8)

loop_
_atom_type_symbol
_atom_type_description
_atom_type_scat_dispersion_real
_atom_type_scat_dispersion_imag
_atom_type_scat_source
C C 0.0033 0.0016 'International Tables Vol C Tables 4.2.6.8 and 6.1.1.4'
H H 0.0000 0.0000 'International Tables Vol C Tables 4.2.6.8 and 6.1.1.4'
F F 0.0171 0.0103 'International Tables Vol C Tables 4.2.6.8 and 6.1.1.4'
N N 0.0061 0.0033 'International Tables Vol C Tables 4.2.6.8 and 6.1.1.4'
P P 0.1023 0.0942 'International Tables Vol C Tables 4.2.6.8 and 6.1.1.4'

loop_
_geom_angle_atom_site_label_1
_geom_angle_atom_site_label_2
_geom_angle_atom_site_label_3
_geom_angle
_geom_angle_site_symmetry_1
_geom_angle_site_symmetry_3
C9 N1 C8 119.97(14) . .
C13 N1 C8 120.20(15) . .
C13 N1 C9 119.74(16) . .
C22 N2 C1 119.83(14) . 2_667
C22 N2 C23 120.22(16) . .
C23 N2 C1 119.44(15) . 2_667
N2 C1 H1A 110.2 2_667 .
N2 C1 H1B 110.2 2_667 .
N2 C1 C2 107.66(14) 2_667 .
H1A C1 H1B 108.5 . .
C2 C1 H1A 110.2 . .
C2 C1 H1B 110.2 . .
C3 C2 C1 120.79(14) . .
C7 C2 C1 119.63(15) . .
C7 C2 C3 119.31(16) . .
C2 C3 H3 119.9 . .
C4 C3 C2 120.22(15) . .
C4 C3 H3 119.9 . .
C3 C4 H4 119.8 . .
C3 C4 C5 120.50(16) . .
C5 C4 H4 119.8 . .
C4 C5 C6 119.18(16) . .
C4 C5 C8 120.95(15) . .
C6 C5 C8 119.73(15) . .
C5 C6 H6 119.8 . .
C7 C6 C5 120.44(15) . .
C7 C6 H6 119.8 . .
C2 C7 H7 119.9 . .
C6 C7 C2 120.27(16) . .
C6 C7 H7 119.9 . .
N1 C8 C5 109.52(13) . .
N1 C8 H8A 109.8 . .
N1 C8 H8B 109.8 . .
C5 C8 H8A 109.8 . .
C5 C8 H8B 109.8 . .
H8A C8 H8B 108.2 . .
N1 C9 H9 119.4 . .
N1 C9 C10 121.11(16) . .
C10 C9 H9 119.4 . .
C9 C10 H10 119.5 . .
C9 C10 C11 121.05(16) . .
C11 C10 H10 119.5 . .
C10 C11 C14 121.84(15) . .
C12 C11 C10 115.77(17) . .
C12 C11 C14 122.39(15) . .
C11 C12 H12 119.3 . .
C13 C12 C11 121.32(16) . .
C13 C12 H12 119.3 . .
N1 C13 C12 121.02(16) . .
N1 C13 H13 119.5 . .
C12 C13 H13 119.5 . .
C15 C14 C11 121.06(15) . .
C15 C14 C19 117.38(17) . .
C19 C14 C11 121.56(15) . .
C14 C15 H15 119.3 . .
C16 C15 C14 121.42(16) . .
C16 C15 H15 119.3 . .
C15 C16 H16 119.4 . .
C15 C16 C17 121.25(16) . .
C17 C16 H16 119.4 . .
C16 C17 C18 117.33(17) . .
C16 C17 C20 120.68(15) . .
C18 C17 C20 121.91(15) . .
C17 C18 H18 119.3 . .
C19 C18 C17 121.31(16) . .
C19 C18 H18 119.3 . .
C14 C19 H19 119.3 . .
C18 C19 C14 121.30(16) . .
C18 C19 H19 119.3 . .
C21 C20 C17 121.82(15) . .
C24 C20 C17 121.80(15) . .
C24 C20 C21 116.28(17) . .
C20 C21 H21 119.7 . .
C22 C21 C20 120.54(16) . .
C22 C21 H21 119.7 . .
N2 C22 C21 120.97(16) . .
N2 C22 H22 119.5 . .
C21 C22 H22 119.5 . .
N2 C23 H23 119.6 . .
N2 C23 C24 120.75(16) . .
C24 C23 H23 119.6 . .
C20 C24 H24 119.5 . .
C23 C24 C20 120.96(16) . .
C23 C24 H24 119.5 . .
C26 C25 C34 120.27(15) . .
C30 C25 C26 120.31(14) . .
C30 C25 C34 119.41(16) . .
C25 C26 C34 120.18(14) . 2_667
C27 C26 C25 120.06(15) . .
C27 C26 C34 119.75(16) . 2_667
C26 C27 C28 118.50(16) . .
C26 C27 C36 118.40(16) . 2_667
C28 C27 C36 123.09(15) . 2_667
C27 C28 H28 119.2 . .
C29 C28 C27 121.60(16) . .
C29 C28 H28 119.2 . .
C28 C29 H29 119.5 . .
C28 C29 C30 121.06(16) . .
C30 C29 H29 119.5 . .
C25 C30 C29 118.47(16) . .
C25 C30 C31 119.37(15) . .
C31 C30 C29 122.16(16) . .
C30 C31 H31 119.5 . .
C32 C31 C30 120.99(16) . .
C32 C31 H31 119.5 . .
C31 C32 H32 119.5 . .
C31 C32 C33 121.03(17) . .
C33 C32 H32 119.5 . .
C32 C33 C35 122.12(16) . .
C34 C33 C32 119.26(15) . .
C34 C33 C35 118.62(16) . .
C26 C34 C25 119.54(15) 2_667 .
C33 C34 C25 119.93(15) . .
C33 C34 C26 120.53(14) . 2_667
C33 C35 H35 119.6 . .
C36 C35 C33 120.80(17) . .
C36 C35 H35 119.6 . .
C27 C36 H36 119.1 2_667 .
C35 C36 C27 121.89(16) . 2_667
C35 C36 H36 119.1 . .
F1 P1 F2 179.24(7) . .
F1 P1 F3 90.51(6) . .
F1 P1 F4 90.54(6) . .
F1 P1 F5 89.82(6) . .
F1 P1 F6 90.33(6) . .
F2 P1 F5 89.43(6) . .
F3 P1 F2 90.24(6) . .
F3 P1 F4 90.61(6) . .
F3 P1 F5 179.51(7) . .
F3 P1 F6 90.08(6) . .
F4 P1 F2 89.56(6) . .
F4 P1 F5 89.76(6) . .
F4 P1 F6 178.89(6) . .
F6 P1 F2 89.56(6) . .
F6 P1 F5 89.55(6) . .
F7 P2 F7 180.0 . 2_666
F8 P2 F7 90.06(6) 2_666 2_666
F8 P2 F7 89.94(6) . 2_666
F8 P2 F7 90.06(6) . .
F8 P2 F7 89.94(6) 2_666 .
F8 P2 F8 180.0 . 2_666
F9 P2 F7 90.07(6) 2_666 .
F9 P2 F7 89.93(6) . .
F9 P2 F7 90.07(6) . 2_666
F9 P2 F7 89.93(6) 2_666 2_666
F9 P2 F8 89.90(6) 2_666 2_666
F9 P2 F8 90.10(6) . 2_666
F9 P2 F8 89.91(6) . .
F9 P2 F8 90.10(6) 2_666 .
F9 P2 F9 179.999(1) . 2_666
F10 P3 F10 179.998(1) 2_766 .
F10 P3 F12 91.67(18) . 2_766
F10 P3 F12 88.33(19) 2_766 2_766
F10 P3 F12 91.67(18) 2_766 .
F10 P3 F12 88.33(19) . .
F11 P3 F10 90.2(2) . .
F11 P3 F10 89.9(2) 2_766 .
F11 P3 F10 89.8(2) . 2_766
F11 P3 F10 90.1(2) 2_766 2_766
F11 P3 F11 179.998(4) 2_766 .
F11 P3 F12 88.9(2) 2_766 .
F11 P3 F12 91.1(2) . .
F11 P3 F12 89.0(2) . 2_766
F11 P3 F12 91.0(2) 2_766 2_766
F11 P3 F11A 61.9(5) . .
F11 P3 F11A 118.1(5) 2_766 .
F11 P3 F11A 61.9(5) 2_766 2_766
F11 P3 F11A 118.1(5) . 2_766
F12 P3 F12 179.998(1) . 2_766
F11A P3 F10 91.4(3) 2_766 2_766
F11A P3 F10 88.6(3) . 2_766
F11A P3 F10 88.6(3) 2_766 .
F11A P3 F10 91.4(3) . .
F11A P3 F12 150.7(5) . 2_766
F11A P3 F12 150.7(5) 2_766 .
F11A P3 F12 29.3(5) 2_766 2_766
F11A P3 F12 29.3(5) . .
F11A P3 F11A 180.0(7) 2_766 .
F12A P3 F10 87.5(2) 2_766 2_766
F12A P3 F10 92.5(2) . 2_766
F12A P3 F10 87.5(2) . .
F12A P3 F10 92.5(2) 2_766 .
F12A P3 F11 150.9(5) . 2_766
F12A P3 F11 150.9(5) 2_766 .
F12A P3 F11 29.1(5) . .
F12A P3 F11 29.1(5) 2_766 2_766
F12A P3 F12 60.1(5) 2_766 .
F12A P3 F12 60.1(5) . 2_766
F12A P3 F12 119.9(5) 2_766 2_766
F12A P3 F12 119.9(5) . .
F12A P3 F11A 89.1(3) . 2_766
F12A P3 F11A 90.9(3) 2_766 2_766
F12A P3 F11A 90.9(3) . .
F12A P3 F11A 89.1(3) 2_766 .
F12A P3 F12A 180.00(14) . 2_766
N3 C37 C38 178.2(2) . .
C37 C38 H38A 109.5 . .
C37 C38 H38B 109.5 . .
C37 C38 H38C 109.5 . .
H38A C38 H38B 109.5 . .
H38A C38 H38C 109.5 . .
H38B C38 H38C 109.5 . .
N4 C39 C40 178.8(3) . .
C39 C40 H40A 109.5 . .
C39 C40 H40B 109.5 . .
C39 C40 H40C 109.5 . .
H40A C40 H40B 109.5 . .
H40A C40 H40C 109.5 . .
H40B C40 H40C 109.5 . .
N5 C41 C42 179.6(3) . .
C41 C42 H42A 109.5 . .
C41 C42 H42B 109.5 . .
C41 C42 H42C 109.5 . .
H42A C42 H42B 109.5 . .
H42A C42 H42C 109.5 . .
H42B C42 H42C 109.5 . .
N6 C43 C44 178.2(8) . .
C43 C44 H44A 109.5 . .
C43 C44 H44B 109.5 . .
C43 C44 H44C 109.5 . .
H44A C44 H44B 109.5 . .
H44A C44 H44C 109.5 . .
H44B C44 H44C 109.5 . .

loop_
_geom_bond_atom_site_label_1
_geom_bond_atom_site_label_2
_geom_bond_distance
_geom_bond_site_symmetry_2
N1 C8 1.490(2) .
N1 C9 1.346(2) .
N1 C13 1.343(2) .
N2 C1 1.487(2) 2_667
N2 C22 1.338(2) .
N2 C23 1.346(2) .
C1 N2 1.487(2) 2_667
C1 H1A 0.9900 .
C1 H1B 0.9900 .
C1 C2 1.508(2) .
C2 C3 1.394(2) .
C2 C7 1.387(2) .
C3 H3 0.9500 .
C3 C4 1.382(2) .
C4 H4 0.9500 .
C4 C5 1.387(2) .
C5 C6 1.392(2) .
C5 C8 1.506(2) .
C6 H6 0.9500 .
C6 C7 1.383(2) .
C7 H7 0.9500 .
C8 H8A 0.9900 .
C8 H8B 0.9900 .
C9 H9 0.9500 .
C9 C10 1.358(3) .
C10 H10 0.9500 .
C10 C11 1.402(2) .
C11 C12 1.396(2) .
C11 C14 1.468(2) .
C12 H12 0.9500 .
C12 C13 1.359(3) .
C13 H13 0.9500 .
C14 C15 1.395(2) .
C14 C19 1.395(2) .
C15 H15 0.9500 .
C15 C16 1.369(2) .
C16 H16 0.9500 .
C16 C17 1.396(2) .
C17 C18 1.398(2) .
C17 C20 1.465(2) .
C18 H18 0.9500 .
C18 C19 1.369(2) .
C19 H19 0.9500 .
C20 C21 1.400(2) .
C20 C24 1.396(2) .
C21 H21 0.9500 .
C21 C22 1.364(2) .
C22 H22 0.9500 .
C23 H23 0.9500 .
C23 C24 1.359(2) .
C24 H24 0.9500 .
C25 C26 1.412(2) .
C25 C30 1.410(2) .
C25 C34 1.427(2) .
C26 C27 1.411(2) .
C26 C34 1.422(2) 2_667
C27 C28 1.414(2) .
C27 C36 1.415(3) 2_667
C28 H28 0.9500 .
C28 C29 1.357(3) .
C29 H29 0.9500 .
C29 C30 1.421(2) .
C30 C31 1.415(2) .
C31 H31 0.9500 .
C31 C32 1.360(2) .
C32 H32 0.9500 .
C32 C33 1.417(2) .
C33 C34 1.403(2) .
C33 C35 1.420(2) .
C34 C26 1.422(2) 2_667
C35 H35 0.9500 .
C35 C36 1.361(2) .
C36 C27 1.415(3) 2_667
C36 H36 0.9500 .
P1 F1 1.5894(11) .
P1 F2 1.5989(10) .
P1 F3 1.5944(11) .
P1 F4 1.5950(11) .
P1 F5 1.6058(11) .
P1 F6 1.5958(11) .
P2 F7 1.6080(10) 2_666
P2 F7 1.6080(11) .
P2 F8 1.5960(10) .
P2 F8 1.5960(10) 2_666
P2 F9 1.5902(11) 2_666
P2 F9 1.5901(11) .
P3 F10 1.5898(11) .
P3 F10 1.5898(11) 2_766
P3 F11 1.574(6) 2_766
P3 F11 1.574(6) .
P3 F12 1.593(5) .
P3 F12 1.593(5) 2_766
P3 F11A 1.580(6) 2_766
P3 F11A 1.580(6) .
P3 F12A 1.561(7) 2_766
P3 F12A 1.561(7) .
N3 C37 1.134(2) .
C37 C38 1.452(2) .
C38 H38A 0.9800 .
C38 H38B 0.9800 .
C38 H38C 0.9800 .
N4 C39 1.119(3) .
C39 C40 1.442(3) .
C40 H40A 0.9800 .
C40 H40B 0.9800 .
C40 H40C 0.9800 .
N5 C41 1.135(3) .
C41 C42 1.447(3) .
C42 H42A 0.9800 .
C42 H42B 0.9800 .
C42 H42C 0.9800 .
N6 C43 1.132(6) .
C43 C44 1.455(8) .
C44 H44A 0.9800 .
C44 H44B 0.9800 .
C44 H44C 0.9800 .

loop_
_geom_torsion_atom_site_label_1
_geom_torsion_atom_site_label_2
_geom_torsion_atom_site_label_3
_geom_torsion_atom_site_label_4
_geom_torsion
_geom_torsion_site_symmetry_1
_geom_torsion_site_symmetry_4
N1 C9 C10 C11 -0.4(3) . .
N2 C1 C2 C3 -86.26(19) 2_667 .
N2 C1 C2 C7 87.79(19) 2_667 .
N2 C23 C24 C20 0.1(2) . .
C1 N2 C22 C21 -169.43(15) 2_667 .
C1 N2 C23 C24 168.26(16) 2_667 .
C1 C2 C3 C4 171.59(16) . .
C1 C2 C7 C6 -171.18(16) . .
C2 C3 C4 C5 0.0(3) . .
C3 C2 C7 C6 3.0(3) . .
C3 C4 C5 C6 2.0(3) . .
C3 C4 C5 C8 -173.68(16) . .
C4 C5 C6 C7 -1.5(3) . .
C4 C5 C8 N1 86.75(19) . .
C5 C6 C7 C2 -1.0(3) . .
C6 C5 C8 N1 -88.90(19) . .
C7 C2 C3 C4 -2.5(3) . .
C8 N1 C9 C10 176.30(15) . .
C8 N1 C13 C12 -175.91(15) . .
C8 C5 C6 C7 174.22(16) . .
C9 N1 C8 C5 -76.63(18) . .
C9 N1 C13 C12 0.6(2) . .
C9 C10 C11 C12 0.6(2) . .
C9 C10 C11 C14 -179.30(15) . .
C10 C11 C12 C13 -0.2(2) . .
C10 C11 C14 C15 5.3(2) . .
C10 C11 C14 C19 -175.00(16) . .
C11 C12 C13 N1 -0.4(3) . .
C11 C14 C15 C16 178.91(15) . .
C11 C14 C19 C18 -178.96(15) . .
C12 C11 C14 C15 -174.51(15) . .
C12 C11 C14 C19 5.2(2) . .
C13 N1 C8 C5 99.85(17) . .
C13 N1 C9 C10 -0.2(2) . .
C14 C11 C12 C13 179.67(15) . .
C14 C15 C16 C17 0.3(3) . .
C15 C14 C19 C18 0.7(2) . .
C15 C16 C17 C18 0.3(2) . .
C15 C16 C17 C20 -176.63(15) . .
C16 C17 C18 C19 -0.4(2) . .
C16 C17 C20 C21 -17.3(2) . .
C16 C17 C20 C24 159.09(16) . .
C17 C18 C19 C14 -0.2(3) . .
C17 C20 C21 C22 171.05(15) . .
C17 C20 C24 C23 -172.22(15) . .
C18 C17 C20 C21 165.92(15) . .
C18 C17 C20 C24 -17.7(2) . .
C19 C14 C15 C16 -0.8(2) . .
C20 C17 C18 C19 176.54(15) . .
C20 C21 C22 N2 2.3(2) . .
C21 C20 C24 C23 4.3(2) . .
C22 N2 C23 C24 -3.6(2) . .
C23 N2 C22 C21 2.3(2) . .
C24 C20 C21 C22 -5.5(2) . .
C25 C26 C27 C28 -0.5(2) . .
C25 C26 C27 C36 -179.92(15) . 2_667
C25 C30 C31 C32 0.0(2) . .
C26 C25 C30 C29 -0.1(2) . .
C26 C25 C30 C31 179.78(15) . .
C26 C25 C34 C26 0.0(2) . 2_667
C26 C25 C34 C33 179.69(14) . .
C26 C27 C28 C29 0.4(2) . .
C27 C28 C29 C30 -0.1(3) . .
C28 C29 C30 C25 0.0(2) . .
C28 C29 C30 C31 -179.93(16) . .
C29 C30 C31 C32 179.97(16) . .
C30 C25 C26 C27 0.4(2) . .
C30 C25 C26 C34 -179.08(14) . 2_667
C30 C25 C34 C26 179.10(14) . 2_667
C30 C25 C34 C33 -1.2(2) . .
C30 C31 C32 C33 -0.3(2) . .
C31 C32 C33 C34 -0.3(2) . .
C31 C32 C33 C35 -179.37(15) . .
C32 C33 C34 C25 1.0(2) . .
C32 C33 C34 C26 -179.33(14) . 2_667
C32 C33 C35 C36 179.43(16) . .
C33 C35 C36 C27 -0.1(3) . 2_667
C34 C25 C26 C27 179.49(15) . .
C34 C25 C26 C34 0.0(2) . 2_667
C34 C25 C30 C29 -179.22(15) . .
C34 C25 C30 C31 0.7(2) . .
C34 C26 C27 C28 178.97(15) 2_667 .
C34 C26 C27 C36 -0.4(2) 2_667 2_667
C34 C33 C35 C36 0.3(2) . .
C35 C33 C34 C25 -179.85(14) . .
C35 C33 C34 C26 -0.2(2) . 2_667
C36 C27 C28 C29 179.75(17) 2_667 .
